data_7158737
loop_
_publ_author_name
'Jin, Lvnan'
'Zhou, Xuan'
'Zhao, Yunbo'
'Guo, Jing'
'Stephan, Douglas W.'

_publ_section_title
;
 Catalyst-dependent chemoselective insertion of diazoalkanes into
 N-H\C-H\O-H\C-O bonds of 2-hydroxybenzothiazoles
;
_journal_name_full 'Organic &amp; Biomolecular Chemistry'
_journal_paper_doi 10.1039/D2OB01048H
_journal_year 2022
_chemical_formula_moiety 'C16 H12 Br N O3 S'
_chemical_formula_sum 'C16 H12 Br N O3 S'
_chemical_formula_weight 378.24
_space_group_crystal_system orthorhombic
_space_group_IT_number 19
_space_group_name_Hall 'P 2ac 2ab'
_space_group_name_H-M_alt 'P 21 21 21'
_atom_sites_solution_hydrogens geom
_audit_creation_date 2022-04-26
_audit_creation_method
;
Olex2 1.2
(compiled 2018.05.29 svn.r3508 for OlexSys, GUI svn.r5506)
;
_audit_update_record
;
2022-04-26 deposited with the CCDC.	2022-06-24 downloaded from the CCDC.
;
_cell_angle_alpha 90
_cell_angle_beta 90
_cell_angle_gamma 90
_cell_formula_units_Z 4
_cell_length_a 5.8174(2)
_cell_length_b 8.2527(3)
_cell_length_c 31.1764(10)
_cell_measurement_reflns_used 9941
_cell_measurement_temperature 150(2)
_cell_measurement_theta_max 68.34
_cell_measurement_theta_min 5.55
_cell_volume 1496.76(9)
_computing_cell_refinement 'SAINT V8.40B (?, 2016)'
_computing_data_reduction 'SAINT V8.40B (?, 2016)'
_computing_molecular_graphics 'Olex2 (Dolomanov et al., 2009)'
_computing_publication_material 'Olex2 (Dolomanov et al., 2009)'
_computing_structure_refinement 'XL (Sheldrick, 2008)'
_computing_structure_solution 'XT (Sheldrick, 2015)'
_diffrn_ambient_temperature 150.0
_diffrn_measured_fraction_theta_full 1.000
_diffrn_measured_fraction_theta_max 0.999
_diffrn_measurement_device_type 'Bruker APEX-II CCD'
_diffrn_measurement_method '\f and \w scans'
_diffrn_radiation_type CuK\a
_diffrn_radiation_wavelength 1.54178
_diffrn_reflns_av_R_equivalents 0.0447
_diffrn_reflns_av_unetI/netI 0.0253
_diffrn_reflns_Laue_measured_fraction_full 1.000
_diffrn_reflns_Laue_measured_fraction_max 0.999
_diffrn_reflns_limit_h_max 7
_diffrn_reflns_limit_h_min -7
_diffrn_reflns_limit_k_max 9
_diffrn_reflns_limit_k_min -8
_diffrn_reflns_limit_l_max 37
_diffrn_reflns_limit_l_min -37
_diffrn_reflns_number 18325
_diffrn_reflns_point_group_measured_fraction_full 0.997
_diffrn_reflns_point_group_measured_fraction_max 0.996
_diffrn_reflns_theta_full 67.679
_diffrn_reflns_theta_max 68.356
_diffrn_reflns_theta_min 2.835
_diffrn_standards_number 0
_exptl_absorpt_coefficient_mu 5.158
_exptl_absorpt_correction_T_max 0.7531
_exptl_absorpt_correction_T_min 0.5565
_exptl_absorpt_correction_type multi-scan
_exptl_absorpt_process_details
;
SADABS-2016/2 (Bruker,2016/2) was used for absorption correction.
wR2(int) was 0.1368 before and 0.0727 after correction.
The Ratio of minimum to maximum transmission is 0.7389.
The \l/2 correction factor is Not present.
;
_exptl_crystal_colour colourless
_exptl_crystal_colour_primary colourless
_exptl_crystal_density_diffrn 1.678
_exptl_crystal_description Block
_exptl_crystal_F_000 760
_exptl_crystal_size_max 0.4
_exptl_crystal_size_mid 0.2
_exptl_crystal_size_min 0.04
_refine_diff_density_max 0.363
_refine_diff_density_min -0.263
_refine_diff_density_rms 0.051
_refine_ls_abs_structure_details
;
 Flack x determined using 1053 quotients [(I+)-(I-)]/[(I+)+(I-)]
 (Parsons, Flack and Wagner, Acta Cryst. B69 (2013) 249-259).
;
_refine_ls_abs_structure_Flack 0.052(9)
_refine_ls_extinction_method none
_refine_ls_goodness_of_fit_ref 1.089
_refine_ls_hydrogen_treatment constr
_refine_ls_matrix_type full
_refine_ls_number_parameters 200
_refine_ls_number_reflns 2710
_refine_ls_number_restraints 0
_refine_ls_restrained_S_all 1.089
_refine_ls_R_factor_all 0.0246
_refine_ls_R_factor_gt 0.0242
_refine_ls_shift/su_max 0.001
_refine_ls_shift/su_mean 0.000
_refine_ls_structure_factor_coef Fsqd
_refine_ls_weighting_details 'w=1/[\s^2^(Fo^2^)+(0.0243P)^2^+0.8394P] where P=(Fo^2^+2Fc^2^)/3'
_refine_ls_weighting_scheme calc
_refine_ls_wR_factor_gt 0.0606
_refine_ls_wR_factor_ref 0.0609
_reflns_Friedel_coverage 0.674
_reflns_Friedel_fraction_full 0.993
_reflns_Friedel_fraction_max 0.991
_reflns_number_gt 2678
_reflns_number_total 2710
_reflns_threshold_expression 'I > 2\s(I)'
_cod_data_source_file d2ob01048h2.cif
_cod_data_source_block 11_CCDC1
_cod_database_code 7158737
_shelx_shelxl_version_number 2018/3
_shelx_space_group_comment
;
The symmetry employed for this shelxl refinement is uniquely defined
by the following loop, which should always be used as a source of
symmetry information in preference to the above space-group names.
They are only intended as comments.
;
_shelx_estimated_absorpt_t_max 0.820
_shelx_estimated_absorpt_t_min 0.425
_olex2_refinement_description
;
1. Fixed Uiso
 At 1.2 times of:
  All C(H) groups, All N(H) groups
 At 1.5 times of:
  All C(H,H,H) groups
2.a Ternary CH refined with riding coordinates:
 C8(H8)
2.b Aromatic/amide H refined with riding coordinates:
 N1(H1), C4(H4), C16(H16), C6(H6), C7(H7), C12(H12), C13(H13), C15(H15)
2.c Idealised Me refined as rotating group:
 C10(H10A,H10B,H10C)
;
_olex2_submission_special_instructions 'No special instructions were received'

loop_
_space_group_symop_operation_xyz
'x, y, z'
'-x+1/2, -y, z+1/2'
'-x, y+1/2, -z+1/2'
'x+1/2, -y+1/2, -z'

loop_
_atom_site_label
_atom_site_type_symbol
_atom_site_fract_x
_atom_site_fract_y
_atom_site_fract_z
_atom_site_U_iso_or_equiv
_atom_site_adp_type
_atom_site_occupancy
_atom_site_site_symmetry_order
_atom_site_calc_flag
_atom_site_refinement_flags_posn
_atom_site_refinement_flags_adp
_atom_site_refinement_flags_occupancy
_atom_site_disorder_assembly
_atom_site_disorder_group
Br1 Br -0.02956(7) 0.87261(6) 0.81934(2) 0.04394(14) Uani 1 1 d . . . . .
S1 S -0.09691(15) 0.67738(10) 0.53064(3) 0.0340(2) Uani 1 1 d . . . . .
O2 O 0.7812(4) 0.9436(3) 0.60802(9) 0.0396(6) Uani 1 1 d . . . . .
O3 O 0.4766(5) 1.0725(3) 0.63353(9) 0.0455(7) Uani 1 1 d . . . . .
O1 O -0.2262(5) 0.4232(3) 0.48401(9) 0.0453(7) Uani 1 1 d . . . . .
N1 N 0.0753(5) 0.3911(3) 0.53085(9) 0.0328(6) Uani 1 1 d . . . . .
H1 H 0.104218 0.288952 0.524793 0.039 Uiso 1 1 calc R . . . .
C9 C 0.5905(5) 0.9524(4) 0.63108(10) 0.0250(7) Uani 1 1 d . . . . .
C8 C 0.5369(6) 0.7900(4) 0.65227(9) 0.0271(7) Uani 1 1 d . . . . .
H8 H 0.686287 0.738060 0.660154 0.033 Uiso 1 1 calc R . . . .
C11 C 0.3984(6) 0.8113(4) 0.69311(10) 0.0259(7) Uani 1 1 d . . . . .
C3 C 0.1328(5) 0.6362(4) 0.56521(10) 0.0262(6) Uani 1 1 d . . . . .
C4 C 0.2425(6) 0.7404(4) 0.59362(10) 0.0272(7) Uani 1 1 d . . . . .
H4 H 0.197662 0.850869 0.595467 0.033 Uiso 1 1 calc R . . . .
C5 C 0.4183(6) 0.6811(4) 0.61926(10) 0.0245(7) Uani 1 1 d . . . . .
C16 C 0.4800(6) 0.7493(4) 0.73179(10) 0.0282(7) Uani 1 1 d . . . . .
H16 H 0.623119 0.693819 0.732246 0.034 Uiso 1 1 calc R . . . .
C2 C 0.2025(6) 0.4763(4) 0.56143(10) 0.0269(7) Uani 1 1 d . . . . .
C6 C 0.4833(7) 0.5188(4) 0.61580(10) 0.0298(7) Uani 1 1 d . . . . .
H6 H 0.602950 0.478452 0.633582 0.036 Uiso 1 1 calc R . . . .
C1 C -0.0944(7) 0.4741(4) 0.51107(11) 0.0328(8) Uani 1 1 d . . . . .
C14 C 0.1490(6) 0.8469(4) 0.76833(10) 0.0294(7) Uani 1 1 d . . . . .
C7 C 0.3770(6) 0.4154(4) 0.58700(11) 0.0335(8) Uani 1 1 d . . . . .
H7 H 0.422815 0.305238 0.584818 0.040 Uiso 1 1 calc R . . . .
C12 C 0.1873(6) 0.8925(5) 0.69336(10) 0.0318(7) Uani 1 1 d . . . . .
H12 H 0.128889 0.936041 0.667347 0.038 Uiso 1 1 calc R . . . .
C13 C 0.0619(6) 0.9105(4) 0.73084(10) 0.0320(7) Uani 1 1 d . . . . .
H13 H -0.081396 0.965720 0.730687 0.038 Uiso 1 1 calc R . . . .
C15 C 0.3571(6) 0.7667(4) 0.76969(11) 0.0319(8) Uani 1 1 d . . . . .
H15 H 0.414754 0.724401 0.795913 0.038 Uiso 1 1 calc R . . . .
C10 C 0.8380(7) 1.0870(5) 0.58350(13) 0.0431(9) Uani 1 1 d . . . . .
H10A H 0.711881 1.112028 0.563744 0.065 Uiso 1 1 calc GR . . . .
H10B H 0.979067 1.067640 0.567098 0.065 Uiso 1 1 calc GR . . . .
H10C H 0.861556 1.178519 0.603052 0.065 Uiso 1 1 calc GR . . . .

loop_
_atom_site_aniso_label
_atom_site_aniso_U_11
_atom_site_aniso_U_22
_atom_site_aniso_U_33
_atom_site_aniso_U_23
_atom_site_aniso_U_13
_atom_site_aniso_U_12
Br1 0.0349(2) 0.0686(3) 0.02831(18) -0.00530(17) 0.00421(15) -0.00702(19)
S1 0.0352(5) 0.0288(4) 0.0380(4) -0.0047(3) -0.0123(4) 0.0044(3)
O2 0.0309(13) 0.0372(13) 0.0509(15) 0.0156(12) 0.0136(12) 0.0109(11)
O3 0.0500(16) 0.0308(13) 0.0557(15) 0.0076(11) 0.0224(14) 0.0119(13)
O1 0.0547(17) 0.0390(14) 0.0422(15) -0.0080(12) -0.0153(13) -0.0059(13)
N1 0.0417(16) 0.0244(13) 0.0322(13) -0.0013(11) 0.0022(13) 0.0039(13)
C9 0.0226(16) 0.0278(16) 0.0244(15) -0.0008(12) -0.0031(13) 0.0006(13)
C8 0.0218(15) 0.0306(16) 0.0290(15) 0.0038(12) -0.0025(14) 0.0068(14)
C11 0.0235(16) 0.0260(15) 0.0283(15) 0.0020(12) -0.0033(12) -0.0007(13)
C3 0.0258(15) 0.0262(15) 0.0267(15) 0.0024(13) 0.0005(13) 0.0041(14)
C4 0.0269(17) 0.0246(16) 0.0300(16) -0.0019(13) -0.0012(14) 0.0059(14)
C5 0.0215(16) 0.0278(16) 0.0244(14) 0.0043(12) 0.0026(12) 0.0020(13)
C16 0.0246(17) 0.0286(15) 0.0313(15) 0.0048(12) -0.0033(14) -0.0008(14)
C2 0.0290(17) 0.0272(17) 0.0244(16) 0.0009(13) 0.0037(13) -0.0024(14)
C6 0.0283(18) 0.0315(17) 0.0296(15) 0.0051(12) -0.0003(15) 0.0094(15)
C1 0.040(2) 0.0274(16) 0.0311(17) -0.0046(13) 0.0027(16) -0.0020(16)
C14 0.0279(16) 0.0341(18) 0.0261(15) -0.0022(13) 0.0020(13) -0.0080(15)
C7 0.040(2) 0.0230(17) 0.0375(18) 0.0021(14) 0.0041(16) 0.0087(15)
C12 0.0274(17) 0.0406(19) 0.0272(16) 0.0046(14) -0.0033(13) 0.0031(16)
C13 0.0242(16) 0.0372(18) 0.0345(16) -0.0006(14) -0.0009(14) 0.0025(14)
C15 0.0318(18) 0.0364(18) 0.0273(16) 0.0073(14) -0.0049(15) -0.0071(16)
C10 0.041(2) 0.039(2) 0.050(2) 0.0166(18) 0.0157(18) 0.0080(17)

loop_
_atom_type_symbol
_atom_type_description
_atom_type_scat_dispersion_real
_atom_type_scat_dispersion_imag
_atom_type_scat_source
C C 0.0181 0.0091 'International Tables Vol C Tables 4.2.6.8 and 6.1.1.4'
H H 0.0000 0.0000 'International Tables Vol C Tables 4.2.6.8 and 6.1.1.4'
Br Br -0.6763 1.2805 'International Tables Vol C Tables 4.2.6.8 and 6.1.1.4'
N N 0.0311 0.0180 'International Tables Vol C Tables 4.2.6.8 and 6.1.1.4'
O O 0.0492 0.0322 'International Tables Vol C Tables 4.2.6.8 and 6.1.1.4'
S S 0.3331 0.5567 'International Tables Vol C Tables 4.2.6.8 and 6.1.1.4'

loop_
_geom_angle_atom_site_label_1
_geom_angle_atom_site_label_2
_geom_angle_atom_site_label_3
_geom_angle
_geom_angle_site_symmetry_1
_geom_angle_site_symmetry_3
_geom_angle_publ_flag
C3 S1 C1 91.24(17) . . ?
C9 O2 C10 115.7(3) . . ?
C1 N1 C2 116.3(3) . . ?
O2 C9 C8 111.0(3) . . ?
O3 C9 O2 123.0(3) . . ?
O3 C9 C8 126.0(3) . . ?
C9 C8 C5 108.5(2) . . ?
C11 C8 C9 111.7(3) . . ?
C11 C8 C5 113.2(3) . . ?
C16 C11 C8 120.2(3) . . ?
C16 C11 C12 118.1(3) . . ?
C12 C11 C8 121.8(3) . . ?
C4 C3 S1 128.5(3) . . ?
C2 C3 S1 110.9(3) . . ?
C2 C3 C4 120.6(3) . . ?
C5 C4 C3 119.2(3) . . ?
C4 C5 C8 120.8(3) . . ?
C4 C5 C6 119.6(3) . . ?
C6 C5 C8 119.6(3) . . ?
C15 C16 C11 121.5(3) . . ?
C3 C2 N1 112.5(3) . . ?
C7 C2 N1 126.8(3) . . ?
C7 C2 C3 120.7(3) . . ?
C7 C6 C5 121.4(3) . . ?
O1 C1 S1 123.9(3) . . ?
O1 C1 N1 127.1(3) . . ?
N1 C1 S1 109.1(2) . . ?
C13 C14 Br1 117.6(3) . . ?
C13 C14 C15 122.1(3) . . ?
C15 C14 Br1 120.3(3) . . ?
C6 C7 C2 118.5(3) . . ?
C13 C12 C11 121.2(3) . . ?
C14 C13 C12 118.7(3) . . ?
C14 C15 C16 118.4(3) . . ?

loop_
_geom_bond_atom_site_label_1
_geom_bond_atom_site_label_2
_geom_bond_distance
_geom_bond_site_symmetry_2
_geom_bond_publ_flag
Br1 C14 1.911(3) . ?
S1 C3 1.750(3) . ?
S1 C1 1.785(3) . ?
O2 C9 1.324(4) . ?
O2 C10 1.447(4) . ?
O3 C9 1.195(4) . ?
O1 C1 1.215(4) . ?
N1 C2 1.396(4) . ?
N1 C1 1.351(5) . ?
C9 C8 1.526(4) . ?
C8 C11 1.517(4) . ?
C8 C5 1.531(5) . ?
C11 C16 1.394(4) . ?
C11 C12 1.399(5) . ?
C3 C4 1.390(5) . ?
C3 C2 1.385(5) . ?
C4 C5 1.387(5) . ?
C5 C6 1.396(5) . ?
C16 C15 1.389(5) . ?
C2 C7 1.385(5) . ?
C6 C7 1.384(5) . ?
C14 C13 1.378(5) . ?
C14 C15 1.380(5) . ?
C12 C13 1.386(5) . ?
